data_9017577
loop_
_publ_author_name
'Cooper, M. A.'
'Hawthorne, F. C.'

_publ_section_title
;
 Refinement of the crystal structure of zoned philipsbornite-hidalgoite from the
 Tsumeb mine, Namibia, and hydrogen bonding in the D2+G3+3(T5+O4)(TO3OH)(OH)6
 alunite structures
;
_journal_name_full 'Mineralogical Magazine'
_journal_page_first 839
_journal_page_last 849
_journal_volume 76
_journal_year 2012
_chemical_compound_source 'Tsumeb mine, Namibia'
_chemical_formula_sum 'Al2.55 As1.64 Fe0.45 H7 O14 Pb S0.36'
_chemical_name_mineral Philipsbornite
_space_group_IT_number 166
_space_group_name_Hall '-R 3 2"'
_space_group_name_H-M_alt 'R -3 m :H'
_symmetry_space_group_name_H-M 'R -3 m :H'
_cell_angle_alpha 90
_cell_angle_beta 90
_cell_angle_gamma 120
_cell_formula_units_Z 3
_cell_length_a 7.1142
_cell_length_b 7.1142
_cell_length_c 17.0973
_cell_volume 749.394
_database_code_amcsd 0020243
_exptl_crystal_density_diffrn 4.431
_cod_data_source_file inputs/fixed/downloads/18/18459.cif
_cod_data_source_block 18459
_cod_original_sg_symbol_H-M 'R -3 m'
_cod_original_formula_sum 'Pb (Al2.55 Fe.45) (As1.64 S.36) O14 H7'
_cod_database_code 9017577

loop_
_space_group_symop_operation_xyz
x,y,z
2/3+x,1/3+y,1/3+z
1/3+x,2/3+y,2/3+z
x,x-y,z
2/3+x,1/3+x-y,1/3+z
1/3+x,2/3+x-y,2/3+z
y,x,-z
2/3+y,1/3+x,1/3-z
1/3+y,2/3+x,2/3-z
-x+y,y,z
2/3-x+y,1/3+y,1/3+z
1/3-x+y,2/3+y,2/3+z
-x,-x+y,-z
2/3-x,1/3-x+y,1/3-z
1/3-x,2/3-x+y,2/3-z
-y,-x,z
2/3-y,1/3-x,1/3+z
1/3-y,2/3-x,2/3+z
x-y,-y,-z
2/3+x-y,1/3-y,1/3-z
1/3+x-y,2/3-y,2/3-z
y,-x+y,-z
2/3+y,1/3-x+y,1/3-z
1/3+y,2/3-x+y,2/3-z
-x+y,-x,z
2/3-x+y,1/3-x,1/3+z
1/3-x+y,2/3-x,2/3+z
-x,-y,-z
2/3-x,1/3-y,1/3-z
1/3-x,2/3-y,2/3-z
-y,x-y,z
2/3-y,1/3+x-y,1/3+z
1/3-y,2/3+x-y,2/3+z
x-y,x,-z
2/3+x-y,1/3+x,1/3-z
1/3+x-y,2/3+x,2/3-z

loop_
_atom_site_aniso_label
_atom_site_aniso_U_11
_atom_site_aniso_U_22
_atom_site_aniso_U_33
_atom_site_aniso_U_12
_atom_site_aniso_U_13
_atom_site_aniso_U_23
Pb 0.02800 0.02900 0.01730 0.01400 -0.00070 -0.00150
Al 0.00910 0.00650 0.00990 0.00330 0.00010 0.00030
Fe 0.00910 0.00650 0.00990 0.00330 0.00010 0.00030
As 0.00870 0.00870 0.01190 0.00433 0.00000 0.00000
S 0.00870 0.00870 0.01190 0.00433 0.00000 0.00000
O-H1 0.01770 0.01770 0.02000 0.00890 0.00000 0.00000
O1 0.01770 0.01770 0.02000 0.00890 0.00000 0.00000
O2 0.01550 0.01550 0.01080 0.00970 -0.00040 0.00040
O3 0.00830 0.00830 0.01360 0.00380 0.00110 -0.00110

loop_
_atom_site_label
_atom_site_fract_x
_atom_site_fract_y
_atom_site_fract_z
_atom_site_occupancy
_atom_site_U_iso_or_equiv
_atom_site_type_symbol
_atom_site_attached_hydrogens
Pb 0.02700 0.00000 0.00000 0.16667 0.02500 Pb 0
Al 0.50000 0.00000 0.50000 0.85000 0.00880 Al 0
Fe 0.50000 0.00000 0.50000 0.15000 0.00880 Fe 0
As 0.00000 0.00000 0.30936 0.82000 0.00980 As 0
S 0.00000 0.00000 0.30936 0.18000 0.00980 S 0
O-H1 0.00000 0.00000 0.59430 0.50000 0.01850 O 1
O1 0.00000 0.00000 0.59430 0.50000 0.01850 O 0
O2 0.20730 0.79270 -0.05806 1.00000 0.01310 O 0
O3 0.12428 0.87572 0.14032 1.00000 0.01020 O 0
H3 0.19700 0.80300 0.11700 1.00000 0.03100 H 0

loop_
_cod_changelog_entry_id
_cod_changelog_entry_author
_cod_changelog_entry_date
_cod_changelog_entry_text
1
;cod-tools version 3.8.0
Id: cif_guess_AMCSD_atom_types 9581 2023-05-17 12:35:41Z saulius
;
2023-05-21T08:55:07+03:00
;Derived atom types and hydrogen counts
from atom names that follow the AMCSD naming convention
(Wat == water, O-H == hydroxyl).
;

loop_
_cod_related_entry_id
_cod_related_entry_database
_cod_related_entry_code
1 AMCSD 0020243
